data_7037179
loop_
_publ_author_name
'\<Skalamera, \/Dani'
'Sanders, Ernest'
'Vianello, Robert'
'Mar\<savelski, Aleksandra'
'Pevec, Andrej'
'Turel, Iztok'
'Kirin, Sre\'cko I'

_publ_section_title
;
 Synthesis and characterization of ML and ML2 metal complexes with amino
 acid substituted bis(2-picolyl)amine ligands.
;
_journal_issue 7
_journal_name_full 'Dalton transactions (Cambridge, England : 2003)'
_journal_page_first 2845
_journal_page_last 2858
_journal_paper_doi 10.1039/c5dt03387j
_journal_volume 45
_journal_year 2016
_chemical_formula_sum 'C32 H38 B2 F8 N6 Ni O4'
_chemical_formula_weight 803.01
_chemical_name_systematic
;
 ?
;
_space_group_IT_number 60
_symmetry_cell_setting orthorhombic
_symmetry_space_group_name_Hall '-P 2n 2ab'
_symmetry_space_group_name_H-M 'P b c n'
_atom_sites_solution_hydrogens geom
_atom_sites_solution_primary direct
_atom_sites_solution_secondary difmap
_audit_creation_method SHELXL-97
_audit_update_record
;
2015-10-29 deposited with the CCDC.
2015-11-08 downloaded from the CCDC.
;
_cell_angle_alpha 90.00
_cell_angle_beta 90.00
_cell_angle_gamma 90.00
_cell_formula_units_Z 4
_cell_length_a 19.4164(2)
_cell_length_b 10.34210(10)
_cell_length_c 17.9742(2)
_cell_measurement_reflns_used 7657
_cell_measurement_temperature 293(2)
_cell_measurement_theta_max 75.6093
_cell_measurement_theta_min 3.3479
_cell_volume 3609.33(6)
_computing_cell_refinement 'CrysAlis PRO (Agilent, 2011)'
_computing_data_collection 'CrysAlis PRO (Agilent, 2011)'
_computing_data_reduction 'CrysAlis PRO (Agilent, 2011)'
_computing_molecular_graphics 'DIAMOND (Brandenburg, 2011)'
_computing_publication_material 'WinGX (Farrugia, 1999)'
_computing_structure_refinement 'SHELXL-97 (Sheldrick, 2008)'
_computing_structure_solution 'SHELXS-97 (Sheldrick, 2008)'
_diffrn_ambient_temperature 293(2)
_diffrn_measured_fraction_theta_full 0.988
_diffrn_measured_fraction_theta_max 0.989
_diffrn_measurement_device_type 'SuperNova, Dual, Cu at zero, Atlas'
_diffrn_measurement_method \w
_diffrn_radiation_monochromator Mirror
_diffrn_radiation_source 'SuperNova (Cu) X-ray source'
_diffrn_radiation_type CuK\a
_diffrn_radiation_wavelength 1.54184
_diffrn_reflns_av_R_equivalents 0.0149
_diffrn_reflns_av_unetI/netI 0.0149
_diffrn_reflns_limit_h_max 24
_diffrn_reflns_limit_h_min -23
_diffrn_reflns_limit_k_max 5
_diffrn_reflns_limit_k_min -12
_diffrn_reflns_limit_l_max 22
_diffrn_reflns_limit_l_min -22
_diffrn_reflns_number 11856
_diffrn_reflns_theta_full 75.80
_diffrn_reflns_theta_max 75.80
_diffrn_reflns_theta_min 4.84
_exptl_absorpt_coefficient_mu 1.550
_exptl_absorpt_correction_T_max 0.8008
_exptl_absorpt_correction_T_min 0.6980
_exptl_absorpt_correction_type multi-scan
_exptl_crystal_colour blue
_exptl_crystal_density_diffrn 1.478
_exptl_crystal_density_method 'not measured'
_exptl_crystal_description prism
_exptl_crystal_F_000 1656
_exptl_crystal_size_max 0.25
_exptl_crystal_size_mid 0.18
_exptl_crystal_size_min 0.15
_refine_diff_density_max 0.320
_refine_diff_density_min -0.241
_refine_diff_density_rms 0.035
_refine_ls_extinction_method none
_refine_ls_goodness_of_fit_ref 1.076
_refine_ls_hydrogen_treatment constr
_refine_ls_matrix_type full
_refine_ls_number_parameters 241
_refine_ls_number_reflns 3712
_refine_ls_number_restraints 0
_refine_ls_restrained_S_all 1.076
_refine_ls_R_factor_all 0.0410
_refine_ls_R_factor_gt 0.0385
_refine_ls_shift/su_max 0.001
_refine_ls_shift/su_mean 0.0001
_refine_ls_structure_factor_coef Fsqd
_refine_ls_weighting_details 'calc w=1/[\s^2^(Fo^2^)+(0.0546P)^2^+0.9493P] where P=(Fo^2^+2Fc^2^)/3'
_refine_ls_weighting_scheme calc
_refine_ls_wR_factor_gt 0.1090
_refine_ls_wR_factor_ref 0.1114
_reflns_number_gt 3410
_reflns_number_total 3712
_reflns_threshold_expression >2\s(I)
_cod_data_source_file c5dt03387j2.cif
_cod_data_source_block 12Ni
_cod_depositor_comments 'Adding full bibliography for 7037170--7037179.cif.'
_cod_original_sg_symbol_H-M Pbcn
_cod_database_code 7037179

loop_
_symmetry_equiv_pos_as_xyz
'x, y, z'
'-x+1/2, -y+1/2, z+1/2'
'x+1/2, -y+1/2, -z'
'-x, y, -z+1/2'
'-x, -y, -z'
'x-1/2, y-1/2, -z-1/2'
'-x-1/2, y-1/2, z'
'x, -y, z-1/2'

loop_
_atom_site_label
_atom_site_type_symbol
_atom_site_fract_x
_atom_site_fract_y
_atom_site_fract_z
_atom_site_U_iso_or_equiv
_atom_site_adp_type
_atom_site_occupancy
_atom_site_symmetry_multiplicity
_atom_site_calc_flag
_atom_site_refinement_flags
Ni1 Ni 0.5000 0.82008(3) 0.2500 0.04564(14) Uani 1 2 d S
N1 N 0.39796(7) 0.78283(14) 0.20991(8) 0.0524(3) Uani 1 1 d .
N2 N 0.53687(7) 0.95464(13) 0.17459(7) 0.0521(3) Uani 1 1 d .
N3 N 0.51589(7) 0.69430(12) 0.15106(8) 0.0478(3) Uani 1 1 d .
O1 O 0.71003(10) 0.5168(3) 0.12676(16) 0.1466(12) Uani 1 1 d .
O2 O 0.67713(8) 0.39120(14) 0.03478(10) 0.0791(4) Uani 1 1 d .
C1 C 0.33922(10) 0.8432(2) 0.23014(12) 0.0639(5) Uani 1 1 d .
H1 H 0.3426 0.9215 0.2553 0.077 Uiso 1 1 calc R
C2 C 0.27481(11) 0.7949(2) 0.21540(15) 0.0768(6) Uani 1 1 d .
H2 H 0.2356 0.8399 0.2300 0.092 Uiso 1 1 calc R
C3 C 0.26924(11) 0.6786(2) 0.17865(15) 0.0798(6) Uani 1 1 d .
H3 H 0.2262 0.6425 0.1694 0.096 Uiso 1 1 calc R
C4 C 0.32828(10) 0.6165(2) 0.15588(12) 0.0676(5) Uani 1 1 d .
H4 H 0.3256 0.5391 0.1297 0.081 Uiso 1 1 calc R
C5 C 0.39185(9) 0.67064(16) 0.17244(10) 0.0525(4) Uani 1 1 d .
C6 C 0.45750(8) 0.60348(16) 0.15072(10) 0.0531(4) Uani 1 1 d .
H6A H 0.4666 0.5335 0.1853 0.064 Uiso 1 1 calc R
H6B H 0.4524 0.5666 0.1014 0.064 Uiso 1 1 calc R
C7 C 0.50841(10) 0.78653(18) 0.08782(9) 0.0550(4) Uani 1 1 d .
H7A H 0.4599 0.8017 0.0783 0.066 Uiso 1 1 calc R
H7B H 0.5284 0.7489 0.0434 0.066 Uiso 1 1 calc R
C8 C 0.54322(9) 0.91268(16) 0.10434(9) 0.0517(4) Uani 1 1 d .
C9 C 0.57732(10) 0.9833(2) 0.05053(11) 0.0628(4) Uani 1 1 d .
H9 H 0.5811 0.9521 0.0022 0.075 Uiso 1 1 calc R
C10 C 0.60570(12) 1.1010(2) 0.06977(13) 0.0726(5) Uani 1 1 d .
H10 H 0.6288 1.1504 0.0344 0.087 Uiso 1 1 calc R
C11 C 0.59951(11) 1.14423(19) 0.14159(13) 0.0685(5) Uani 1 1 d .
H11 H 0.6183 1.2233 0.1556 0.082 Uiso 1 1 calc R
C12 C 0.56516(10) 1.06925(16) 0.19264(11) 0.0607(4) Uani 1 1 d .
H12 H 0.5613 1.0987 0.2414 0.073 Uiso 1 1 calc R
C13 C 0.58310(8) 0.62628(17) 0.14790(10) 0.0526(4) Uani 1 1 d .
H13A H 0.5887 0.5781 0.1938 0.063 Uiso 1 1 calc R
H13B H 0.6192 0.6910 0.1464 0.063 Uiso 1 1 calc R
C14 C 0.59440(9) 0.53294(18) 0.08285(11) 0.0584(4) Uani 1 1 d .
H14A H 0.5620 0.4618 0.0861 0.070 Uiso 1 1 calc R
H14B H 0.5867 0.5776 0.0361 0.070 Uiso 1 1 calc R
C15 C 0.66673(10) 0.4819(2) 0.08535(13) 0.0681(5) Uani 1 1 d .
C16 C 0.74615(14) 0.3381(3) 0.0313(2) 0.1107(10) Uani 1 1 d .
H16A H 0.7773 0.4026 0.0128 0.166 Uiso 1 1 calc R
H16B H 0.7465 0.2646 -0.0013 0.166 Uiso 1 1 calc R
H16C H 0.7604 0.3118 0.0802 0.166 Uiso 1 1 calc R
B1 B 0.40530(11) 0.2659(2) 0.12099(12) 0.0601(5) Uani 1 1 d .
F1 F 0.39839(8) 0.31498(13) 0.19132(7) 0.0869(4) Uani 1 1 d .
F2 F 0.46735(7) 0.30412(15) 0.09008(9) 0.0924(4) Uani 1 1 d .
F4 F 0.35390(8) 0.31591(15) 0.07632(9) 0.0961(4) Uani 1 1 d .
F3 F 0.40016(8) 0.13373(13) 0.12331(8) 0.0895(4) Uani 1 1 d .

loop_
_atom_site_aniso_label
_atom_site_aniso_U_11
_atom_site_aniso_U_22
_atom_site_aniso_U_33
_atom_site_aniso_U_23
_atom_site_aniso_U_13
_atom_site_aniso_U_12
Ni1 0.0493(2) 0.0424(2) 0.0452(2) 0.000 -0.00219(14) 0.000
N1 0.0491(7) 0.0532(7) 0.0550(7) -0.0032(6) -0.0060(6) 0.0057(6)
N2 0.0604(8) 0.0454(6) 0.0506(7) 0.0037(6) -0.0014(6) 0.0009(6)
N3 0.0495(7) 0.0452(7) 0.0486(7) -0.0019(5) -0.0004(5) 0.0012(5)
O1 0.0719(10) 0.177(2) 0.191(2) -0.103(2) -0.0299(14) 0.0362(13)
O2 0.0653(8) 0.0704(9) 0.1016(11) -0.0189(8) 0.0196(8) 0.0078(7)
C1 0.0559(10) 0.0639(10) 0.0718(11) -0.0079(9) -0.0076(9) 0.0138(8)
C2 0.0514(10) 0.0817(13) 0.0971(16) -0.0073(12) -0.0087(10) 0.0167(9)
C3 0.0492(10) 0.0850(15) 0.1053(17) -0.0066(12) -0.0169(10) 0.0016(9)
C4 0.0557(10) 0.0667(11) 0.0805(13) -0.0106(10) -0.0138(9) -0.0002(8)
C5 0.0497(8) 0.0534(9) 0.0545(9) -0.0022(7) -0.0075(7) 0.0017(7)
C6 0.0535(9) 0.0492(8) 0.0564(9) -0.0078(7) -0.0005(7) -0.0024(7)
C7 0.0633(10) 0.0558(9) 0.0459(8) 0.0008(7) -0.0027(7) 0.0015(7)
C8 0.0540(8) 0.0498(8) 0.0513(8) 0.0054(7) -0.0011(7) 0.0058(7)
C9 0.0643(10) 0.0678(11) 0.0563(9) 0.0083(8) 0.0058(8) 0.0022(9)
C10 0.0751(13) 0.0670(12) 0.0756(12) 0.0181(10) 0.0079(10) -0.0091(9)
C11 0.0746(12) 0.0506(9) 0.0804(13) 0.0077(9) -0.0018(10) -0.0083(9)
C12 0.0725(11) 0.0478(9) 0.0617(10) 0.0018(7) -0.0016(9) -0.0020(8)
C13 0.0504(8) 0.0514(8) 0.0562(9) -0.0035(7) 0.0018(7) 0.0015(7)
C14 0.0562(9) 0.0551(9) 0.0639(10) -0.0071(8) 0.0064(8) 0.0014(7)
C15 0.0556(10) 0.0632(11) 0.0857(13) -0.0119(10) 0.0120(9) -0.0017(8)
C16 0.0667(14) 0.107(2) 0.158(3) -0.032(2) 0.0259(17) 0.0185(13)
B1 0.0578(10) 0.0614(11) 0.0610(11) 0.0007(9) 0.0051(9) -0.0015(9)
F1 0.1084(11) 0.0843(9) 0.0680(7) -0.0067(6) 0.0110(7) -0.0038(7)
F2 0.0704(8) 0.1016(10) 0.1053(10) -0.0107(8) 0.0232(7) -0.0135(7)
F4 0.0855(9) 0.1027(10) 0.1000(10) 0.0189(8) -0.0195(8) -0.0031(7)
F3 0.1127(10) 0.0614(7) 0.0945(9) -0.0014(6) 0.0061(8) -0.0047(7)

loop_
_atom_type_symbol
_atom_type_description
_atom_type_scat_dispersion_real
_atom_type_scat_dispersion_imag
_atom_type_scat_source
C C 0.0181 0.0091 'International Tables Vol C Tables 4.2.6.8 and 6.1.1.4'
H H 0.0000 0.0000 'International Tables Vol C Tables 4.2.6.8 and 6.1.1.4'
B B 0.0090 0.0039 'International Tables Vol C Tables 4.2.6.8 and 6.1.1.4'
F F 0.0727 0.0534 'International Tables Vol C Tables 4.2.6.8 and 6.1.1.4'
N N 0.0311 0.0180 'International Tables Vol C Tables 4.2.6.8 and 6.1.1.4'
Ni Ni -3.0029 0.5091 'International Tables Vol C Tables 4.2.6.8 and 6.1.1.4'
O O 0.0492 0.0322 'International Tables Vol C Tables 4.2.6.8 and 6.1.1.4'

loop_
_geom_angle_atom_site_label_1
_geom_angle_atom_site_label_2
_geom_angle_atom_site_label_3
_geom_angle
_geom_angle_site_symmetry_1
_geom_angle_site_symmetry_3
N2 Ni1 N2 95.53(8) . 4_655
N2 Ni1 N1 91.22(5) . 4_655
N2 Ni1 N1 102.73(6) 4_655 4_655
N2 Ni1 N1 102.73(6) . .
N2 Ni1 N1 91.22(5) 4_655 .
N1 Ni1 N1 159.29(8) 4_655 .
N2 Ni1 N3 79.73(5) . .
N2 Ni1 N3 164.64(5) 4_655 .
N1 Ni1 N3 92.03(5) 4_655 .
N1 Ni1 N3 75.78(5) . .
N2 Ni1 N3 164.64(5) . 4_655
N2 Ni1 N3 79.73(5) 4_655 4_655
N1 Ni1 N3 75.78(5) 4_655 4_655
N1 Ni1 N3 92.03(5) . 4_655
N3 Ni1 N3 108.44(7) . 4_655
C5 N1 C1 117.31(15) . .
C5 N1 Ni1 113.85(11) . .
C1 N1 Ni1 127.39(12) . .
C8 N2 C12 118.33(15) . .
C8 N2 Ni1 115.52(11) . .
C12 N2 Ni1 125.11(12) . .
C6 N3 C13 112.00(12) . .
C6 N3 C7 109.26(13) . .
C13 N3 C7 111.09(14) . .
C6 N3 Ni1 105.64(10) . .
C13 N3 Ni1 115.46(10) . .
C7 N3 Ni1 102.81(10) . .
C15 O2 C16 116.1(2) . .
N1 C1 C2 123.30(19) . .
N1 C1 H1 118.3 . .
C2 C1 H1 118.3 . .
C1 C2 C3 118.85(19) . .
C1 C2 H2 120.6 . .
C3 C2 H2 120.6 . .
C4 C3 C2 119.00(19) . .
C4 C3 H3 120.5 . .
C2 C3 H3 120.5 . .
C3 C4 C5 119.29(19) . .
C3 C4 H4 120.4 . .
C5 C4 H4 120.4 . .
N1 C5 C4 122.21(17) . .
N1 C5 C6 116.95(14) . .
C4 C5 C6 120.81(15) . .
N3 C6 C5 110.92(13) . .
N3 C6 H6A 109.5 . .
C5 C6 H6A 109.5 . .
N3 C6 H6B 109.5 . .
C5 C6 H6B 109.5 . .
H6A C6 H6B 108.0 . .
N3 C7 C8 111.22(13) . .
N3 C7 H7A 109.4 . .
C8 C7 H7A 109.4 . .
N3 C7 H7B 109.4 . .
C8 C7 H7B 109.4 . .
H7A C7 H7B 108.0 . .
N2 C8 C9 122.17(17) . .
N2 C8 C7 115.26(14) . .
C9 C8 C7 122.53(16) . .
C10 C9 C8 118.84(18) . .
C10 C9 H9 120.6 . .
C8 C9 H9 120.6 . .
C11 C10 C9 119.24(19) . .
C11 C10 H10 120.4 . .
C9 C10 H10 120.4 . .
C10 C11 C12 119.15(19) . .
C10 C11 H11 120.4 . .
C12 C11 H11 120.4 . .
N2 C12 C11 122.28(18) . .
N2 C12 H12 118.9 . .
C11 C12 H12 118.9 . .
N3 C13 C14 117.00(14) . .
N3 C13 H13A 108.0 . .
C14 C13 H13A 108.0 . .
N3 C13 H13B 108.0 . .
C14 C13 H13B 108.0 . .
H13A C13 H13B 107.3 . .
C15 C14 C13 109.45(16) . .
C15 C14 H14A 109.8 . .
C13 C14 H14A 109.8 . .
C15 C14 H14B 109.8 . .
C13 C14 H14B 109.8 . .
H14A C14 H14B 108.2 . .
O1 C15 O2 122.8(2) . .
O1 C15 C14 125.31(19) . .
O2 C15 C14 111.85(18) . .
O2 C16 H16A 109.5 . .
O2 C16 H16B 109.5 . .
H16A C16 H16B 109.5 . .
O2 C16 H16C 109.5 . .
H16A C16 H16C 109.5 . .
H16B C16 H16C 109.5 . .
F1 B1 F3 109.55(17) . .
F1 B1 F4 109.09(18) . .
F3 B1 F4 109.78(18) . .
F1 B1 F2 110.49(18) . .
F3 B1 F2 111.11(18) . .
F4 B1 F2 106.77(18) . .

loop_
_geom_bond_atom_site_label_1
_geom_bond_atom_site_label_2
_geom_bond_distance
_geom_bond_site_symmetry_2
Ni1 N2 2.0704(14) .
Ni1 N2 2.0704(14) 4_655
Ni1 N1 2.1431(14) 4_655
Ni1 N1 2.1431(14) .
Ni1 N3 2.2248(14) .
Ni1 N3 2.2248(14) 4_655
N1 C5 1.347(2) .
N1 C1 1.350(2) .
N2 C8 1.341(2) .
N2 C12 1.346(2) .
N3 C6 1.472(2) .
N3 C13 1.483(2) .
N3 C7 1.491(2) .
O1 C15 1.180(3) .
O2 C15 1.321(2) .
O2 C16 1.450(3) .
C1 C2 1.373(3) .
C1 H1 0.9300 .
C2 C3 1.376(3) .
C2 H2 0.9300 .
C3 C4 1.376(3) .
C3 H3 0.9300 .
C4 C5 1.388(2) .
C4 H4 0.9300 .
C5 C6 1.503(2) .
C6 H6A 0.9700 .
C6 H6B 0.9700 .
C7 C8 1.499(2) .
C7 H7A 0.9700 .
C7 H7B 0.9700 .
C8 C9 1.381(2) .
C9 C10 1.380(3) .
C9 H9 0.9300 .
C10 C11 1.371(3) .
C10 H10 0.9300 .
C11 C12 1.374(3) .
C11 H11 0.9300 .
C12 H12 0.9300 .
C13 C14 1.532(2) .
C13 H13A 0.9700 .
C13 H13B 0.9700 .
C14 C15 1.501(3) .
C14 H14A 0.9700 .
C14 H14B 0.9700 .
C16 H16A 0.9600 .
C16 H16B 0.9600 .
C16 H16C 0.9600 .
B1 F1 1.369(3) .
B1 F3 1.371(3) .
B1 F4 1.381(3) .
B1 F2 1.385(2) .

loop_
_geom_torsion_atom_site_label_1
_geom_torsion_atom_site_label_2
_geom_torsion_atom_site_label_3
_geom_torsion_atom_site_label_4
_geom_torsion
_geom_torsion_site_symmetry_1
N2 Ni1 N1 C5 102.49(13) .
N2 Ni1 N1 C5 -161.56(13) 4_655
N1 Ni1 N1 C5 -28.75(12) 4_655
N3 Ni1 N1 C5 26.72(12) .
N3 Ni1 N1 C5 -81.80(13) 4_655
N2 Ni1 N1 C1 -91.75(17) .
N2 Ni1 N1 C1 4.20(17) 4_655
N1 Ni1 N1 C1 137.01(17) 4_655
N3 Ni1 N1 C1 -167.52(17) .
N3 Ni1 N1 C1 83.97(17) 4_655
N2 Ni1 N2 C8 -156.60(15) 4_655
N1 Ni1 N2 C8 100.48(13) 4_655
N1 Ni1 N2 C8 -64.09(13) .
N3 Ni1 N2 C8 8.64(12) .
N3 Ni1 N2 C8 132.29(19) 4_655
N2 Ni1 N2 C12 35.36(13) 4_655
N1 Ni1 N2 C12 -67.56(15) 4_655
N1 Ni1 N2 C12 127.87(15) .
N3 Ni1 N2 C12 -159.40(15) .
N3 Ni1 N2 C12 -35.8(3) 4_655
N2 Ni1 N3 C6 -141.38(11) .
N2 Ni1 N3 C6 -68.2(2) 4_655
N1 Ni1 N3 C6 127.74(10) 4_655
N1 Ni1 N3 C6 -35.31(10) .
N3 Ni1 N3 C6 52.06(9) 4_655
N2 Ni1 N3 C13 94.27(11) .
N2 Ni1 N3 C13 167.42(18) 4_655
N1 Ni1 N3 C13 3.40(11) 4_655
N1 Ni1 N3 C13 -159.65(12) .
N3 Ni1 N3 C13 -72.29(10) 4_655
N2 Ni1 N3 C7 -26.86(10) .
N2 Ni1 N3 C7 46.3(2) 4_655
N1 Ni1 N3 C7 -117.74(10) 4_655
N1 Ni1 N3 C7 79.21(10) .
N3 Ni1 N3 C7 166.58(11) 4_655
C5 N1 C1 C2 1.1(3) .
Ni1 N1 C1 C2 -164.28(18) .
N1 C1 C2 C3 0.5(4) .
C1 C2 C3 C4 -2.0(4) .
C2 C3 C4 C5 1.9(4) .
C1 N1 C5 C4 -1.1(3) .
Ni1 N1 C5 C4 166.18(15) .
C1 N1 C5 C6 -179.48(16) .
Ni1 N1 C5 C6 -12.2(2) .
C3 C4 C5 N1 -0.3(3) .
C3 C4 C5 C6 178.0(2) .
C13 N3 C6 C5 166.23(14) .
C7 N3 C6 C5 -70.24(17) .
Ni1 N3 C6 C5 39.75(15) .
N1 C5 C6 N3 -20.2(2) .
C4 C5 C6 N3 161.41(17) .
C6 N3 C7 C8 152.97(14) .
C13 N3 C7 C8 -82.96(17) .
Ni1 N3 C7 C8 41.11(15) .
C12 N2 C8 C9 -0.3(3) .
Ni1 N2 C8 C9 -169.22(14) .
C12 N2 C8 C7 -178.04(15) .
Ni1 N2 C8 C7 13.06(19) .
N3 C7 C8 N2 -38.9(2) .
N3 C7 C8 C9 143.41(17) .
N2 C8 C9 C10 0.0(3) .
C7 C8 C9 C10 177.50(18) .
C8 C9 C10 C11 0.2(3) .
C9 C10 C11 C12 0.0(3) .
C8 N2 C12 C11 0.5(3) .
Ni1 N2 C12 C11 168.27(15) .
C10 C11 C12 N2 -0.4(3) .
C6 N3 C13 C14 55.7(2) .
C7 N3 C13 C14 -66.75(19) .
Ni1 N3 C13 C14 176.70(12) .
N3 C13 C14 C15 175.42(15) .
C16 O2 C15 O1 -1.6(4) .
C16 O2 C15 C14 178.3(2) .
C13 C14 C15 O1 -6.3(4) .
C13 C14 C15 O2 173.78(17) .
